data_7239905
loop_
_publ_author_name
'Su, Hao'
'Hao, Liang'
'Hussain, Wajid'
'Li, Zhongkui'
'Li, Hui'

_publ_section_title
;
 Two donor-acceptor (D-A) type Zn(II) complexes as fluorescent probes for
 highly selective detection of iodide
;
_journal_name_full CrystEngComm
_journal_paper_doi 10.1039/C9CE01953G
_journal_year 2020
_chemical_formula_sum 'C22 H13 Cl N4 O3 Zn'
_chemical_formula_weight 482.18
_space_group_crystal_system monoclinic
_space_group_IT_number 14
_space_group_name_Hall '-P 2yn'
_space_group_name_H-M_alt 'P 1 21/n 1'
_atom_sites_solution_hydrogens mixed
_audit_creation_method SHELXL-2018/3
_audit_update_record
;
2020-02-02 deposited with the CCDC.	2020-02-06 downloaded from the CCDC.
;
_cell_angle_alpha 90
_cell_angle_beta 100.317(4)
_cell_angle_gamma 90
_cell_formula_units_Z 4
_cell_length_a 6.0468(7)
_cell_length_b 31.046(3)
_cell_length_c 10.7876(12)
_cell_measurement_reflns_used 4158
_cell_measurement_temperature 296(2)
_cell_measurement_theta_max 25.481
_cell_measurement_theta_min 1.953
_cell_volume 1992.4(4)
_computing_cell_refinement 'Bruker SAINT'
_computing_data_collection 'Bruker APEX2'
_computing_data_reduction 'Bruker SAINT'
_computing_molecular_graphics 'Bruker SHELXTL'
_computing_publication_material 'Bruker SHELXTL'
_computing_structure_refinement 'SHELXL-2018/3 (Sheldrick, 2018)'
_computing_structure_solution 'SHELXT 2014/5 (Sheldrick, 2014)'
_diffrn_ambient_temperature 296(2)
_diffrn_measured_fraction_theta_full 0.990
_diffrn_measured_fraction_theta_max 0.990
_diffrn_measurement_device_type 'Bruker APEX-II CCD'
_diffrn_measurement_method '\f and \w scans'
_diffrn_radiation_type MoK\a
_diffrn_radiation_wavelength 0.71073
_diffrn_reflns_av_R_equivalents 0.1018
_diffrn_reflns_av_unetI/netI 0.0838
_diffrn_reflns_Laue_measured_fraction_full 0.990
_diffrn_reflns_Laue_measured_fraction_max 0.990
_diffrn_reflns_limit_h_max 7
_diffrn_reflns_limit_h_min -7
_diffrn_reflns_limit_k_max 36
_diffrn_reflns_limit_k_min -36
_diffrn_reflns_limit_l_max 12
_diffrn_reflns_limit_l_min -12
_diffrn_reflns_number 18611
_diffrn_reflns_point_group_measured_fraction_full 0.990
_diffrn_reflns_point_group_measured_fraction_max 0.990
_diffrn_reflns_theta_full 24.888
_diffrn_reflns_theta_max 24.888
_diffrn_reflns_theta_min 2.028
_diffrn_source 'fine-focus sealed tube'
_exptl_absorpt_coefficient_mu 1.400
_exptl_absorpt_correction_type none
_exptl_crystal_colour brown
_exptl_crystal_density_diffrn 1.607
_exptl_crystal_description rodlike
_exptl_crystal_F_000 976
_exptl_crystal_size_max 0.320
_exptl_crystal_size_mid 0.260
_exptl_crystal_size_min 0.240
_refine_diff_density_max 0.334
_refine_diff_density_min -0.375
_refine_diff_density_rms 0.076
_refine_ls_extinction_method none
_refine_ls_goodness_of_fit_ref 1.029
_refine_ls_hydrogen_treatment constr
_refine_ls_matrix_type full
_refine_ls_number_parameters 281
_refine_ls_number_reflns 3430
_refine_ls_number_restraints 0
_refine_ls_restrained_S_all 1.029
_refine_ls_R_factor_all 0.1096
_refine_ls_R_factor_gt 0.0544
_refine_ls_shift/su_max 0.000
_refine_ls_shift/su_mean 0.000
_refine_ls_structure_factor_coef Fsqd
_refine_ls_weighting_details 'w=1/[\s^2^(Fo^2^)+(0.0459P)^2^+1.3816P] where P=(Fo^2^+2Fc^2^)/3'
_refine_ls_weighting_scheme calc
_refine_ls_wR_factor_gt 0.1026
_refine_ls_wR_factor_ref 0.1217
_reflns_Friedel_coverage 0.000
_reflns_number_gt 2127
_reflns_number_total 3430
_reflns_threshold_expression 'I > 2\s(I)'
_cod_data_source_file c9ce01953g2.cif
_cod_data_source_block ZnL5c-o
_cod_original_sg_symbol_H-M 'P 21/n'
_cod_database_code 7239905
_shelx_shelxl_version_number 2018/3
_shelx_space_group_comment
;
The symmetry employed for this shelxl refinement is uniquely defined
by the following loop, which should always be used as a source of
symmetry information in preference to the above space-group names.
They are only intended as comments.
;
_shelx_estimated_absorpt_t_min 0.663
_shelx_estimated_absorpt_t_max 0.730

loop_
_space_group_symop_operation_xyz
'x, y, z'
'-x+1/2, y+1/2, -z+1/2'
'-x, -y, -z'
'x-1/2, -y-1/2, z-1/2'

loop_
_atom_site_label
_atom_site_type_symbol
_atom_site_fract_x
_atom_site_fract_y
_atom_site_fract_z
_atom_site_U_iso_or_equiv
_atom_site_adp_type
_atom_site_occupancy
_atom_site_site_symmetry_order
_atom_site_calc_flag
_atom_site_refinement_flags_posn
_atom_site_refinement_flags_adp
Zn01 Zn 0.82233(10) 0.46356(2) 0.33895(6) 0.0394(2) Uani 1 1 d . .
Cl1 Cl 1.0183(3) 0.67363(6) 0.16812(19) 0.0863(6) Uani 1 1 d . .
O2 O 1.1104(5) 0.43678(11) 0.4171(3) 0.0408(9) Uani 1 1 d . .
O1 O 0.9475(5) 0.51950(11) 0.2986(3) 0.0422(9) Uani 1 1 d . .
O3 O 0.7175(5) 0.47997(11) 0.5064(3) 0.0404(9) Uani 1 1 d . .
H3B H 0.723917 0.507452 0.516279 0.048 Uiso 1 1 d R U
H3A H 0.840281 0.476539 0.578802 0.048 Uiso 1 1 d R U
N4 N 0.6946(7) 0.40265(13) 0.3059(4) 0.0366(10) Uani 1 1 d . .
N1 N 0.5311(6) 0.47723(14) 0.2101(4) 0.0362(11) Uani 1 1 d . .
C14 C 1.1520(8) 0.39800(17) 0.4580(5) 0.0365(13) Uani 1 1 d . .
C13 C 0.9967(9) 0.36275(16) 0.4347(5) 0.0386(13) Uani 1 1 d . .
N2 N 0.2502(9) 0.33285(18) 0.1932(5) 0.0693(16) Uani 1 1 d . .
C1 C 0.8422(9) 0.55247(17) 0.2396(5) 0.0386(13) Uani 1 1 d . .
C6 C 0.6133(8) 0.55220(17) 0.1752(5) 0.0385(13) Uani 1 1 d . .
C12 C 0.7849(8) 0.36691(18) 0.3571(5) 0.0410(14) Uani 1 1 d . .
H12 H 0.700236 0.341889 0.340303 0.049 Uiso 1 1 calc R U
C7 C 0.4725(9) 0.51476(18) 0.1621(5) 0.0399(13) Uani 1 1 d . .
H7 H 0.328129 0.517549 0.115544 0.048 Uiso 1 1 calc R U
C15 C 1.3709(9) 0.38975(18) 0.5284(5) 0.0452(14) Uani 1 1 d . .
H15 H 1.472814 0.412377 0.544263 0.054 Uiso 1 1 calc R U
C11 C 0.4801(8) 0.40270(17) 0.2335(5) 0.0369(13) Uani 1 1 d . .
C8 C 0.3969(8) 0.44091(18) 0.1864(5) 0.0380(13) Uani 1 1 d . .
C5 C 0.5165(10) 0.59058(18) 0.1167(5) 0.0473(15) Uani 1 1 d . .
H5 H 0.366586 0.590293 0.077219 0.057 Uiso 1 1 calc R U
C22 C 1.0655(9) 0.32000(17) 0.4888(5) 0.0457(14) Uani 1 1 d . .
C9 C 0.1691(9) 0.44425(18) 0.1179(5) 0.0436(14) Uani 1 1 d . .
N3 N -0.0130(8) 0.44808(17) 0.0665(5) 0.0658(15) Uani 1 1 d . .
C2 C 0.9640(10) 0.59121(18) 0.2357(5) 0.0494(15) Uani 1 1 d . .
H2 H 1.114516 0.592507 0.273850 0.059 Uiso 1 1 calc R U
C17 C 1.2870(10) 0.31439(19) 0.5567(6) 0.0548(16) Uani 1 1 d . .
C10 C 0.3506(10) 0.36369(19) 0.2111(5) 0.0464(15) Uani 1 1 d . .
C16 C 1.4351(10) 0.35012(19) 0.5728(5) 0.0523(16) Uani 1 1 d . .
H16 H 1.581607 0.346183 0.615454 0.063 Uiso 1 1 calc R U
C4 C 0.6363(10) 0.6276(2) 0.1168(6) 0.0591(17) Uani 1 1 d . .
H4 H 0.570486 0.652471 0.078848 0.071 Uiso 1 1 calc R U
C3 C 0.8608(10) 0.62706(18) 0.1756(6) 0.0530(16) Uani 1 1 d . .
C21 C 0.9215(11) 0.28436(19) 0.4790(7) 0.070(2) Uani 1 1 d . .
H21 H 0.773830 0.287340 0.437195 0.084 Uiso 1 1 calc R U
C18 C 1.3577(12) 0.2736(2) 0.6075(7) 0.074(2) Uani 1 1 d . .
H18 H 1.503572 0.269991 0.651407 0.089 Uiso 1 1 calc R U
C19 C 1.2129(13) 0.2393(2) 0.5925(8) 0.094(3) Uani 1 1 d . .
H19 H 1.260817 0.212385 0.624023 0.113 Uiso 1 1 calc R U
C20 C 0.9927(13) 0.2453(2) 0.5295(7) 0.091(3) Uani 1 1 d . .
H20 H 0.892664 0.222279 0.521627 0.110 Uiso 1 1 calc R U

loop_
_atom_site_aniso_label
_atom_site_aniso_U_11
_atom_site_aniso_U_22
_atom_site_aniso_U_33
_atom_site_aniso_U_23
_atom_site_aniso_U_13
_atom_site_aniso_U_12
Zn01 0.0288(3) 0.0422(4) 0.0437(4) -0.0026(3) -0.0029(2) -0.0019(3)
Cl1 0.0746(13) 0.0663(12) 0.1069(16) 0.0273(11) -0.0140(11) -0.0205(10)
O2 0.032(2) 0.036(2) 0.052(2) 0.0005(18) 0.0015(17) -0.0006(16)
O1 0.031(2) 0.045(2) 0.045(2) 0.0045(18) -0.0075(17) -0.0045(17)
O3 0.028(2) 0.046(2) 0.043(2) -0.0081(17) -0.0057(16) -0.0046(16)
N4 0.031(3) 0.041(3) 0.037(3) -0.002(2) 0.004(2) 0.001(2)
N1 0.030(2) 0.046(3) 0.032(2) -0.004(2) 0.0022(19) 0.000(2)
C14 0.032(3) 0.045(4) 0.034(3) -0.002(3) 0.008(2) 0.003(3)
C13 0.035(3) 0.039(3) 0.041(3) 0.000(3) 0.004(3) 0.003(2)
N2 0.063(4) 0.067(4) 0.075(4) -0.019(3) 0.007(3) -0.022(3)
C1 0.037(3) 0.050(4) 0.029(3) -0.005(3) 0.003(2) -0.003(3)
C6 0.034(3) 0.048(3) 0.033(3) -0.001(3) 0.004(2) -0.004(2)
C12 0.040(4) 0.042(3) 0.043(3) -0.009(3) 0.011(3) -0.009(3)
C7 0.030(3) 0.055(4) 0.034(3) -0.001(3) 0.004(2) 0.002(3)
C15 0.032(3) 0.048(4) 0.053(4) 0.002(3) 0.002(3) 0.001(3)
C11 0.031(3) 0.045(3) 0.033(3) -0.006(3) 0.002(2) -0.003(3)
C8 0.026(3) 0.049(3) 0.037(3) -0.011(3) 0.001(2) -0.008(3)
C5 0.045(4) 0.050(4) 0.044(4) 0.009(3) 0.002(3) -0.001(3)
C22 0.044(4) 0.042(4) 0.050(4) -0.004(3) 0.005(3) -0.003(3)
C9 0.038(4) 0.052(4) 0.040(3) -0.006(3) 0.003(3) -0.007(3)
N3 0.036(3) 0.085(4) 0.071(4) -0.013(3) -0.006(3) 0.001(3)
C2 0.039(3) 0.058(4) 0.049(4) 0.005(3) 0.004(3) -0.009(3)
C17 0.050(4) 0.045(4) 0.069(4) 0.010(3) 0.008(3) 0.005(3)
C10 0.045(4) 0.050(4) 0.044(4) -0.011(3) 0.007(3) -0.005(3)
C16 0.041(4) 0.060(4) 0.053(4) 0.007(3) 0.002(3) 0.001(3)
C4 0.055(4) 0.062(4) 0.057(4) 0.017(3) 0.000(3) 0.003(3)
C3 0.062(4) 0.043(4) 0.053(4) 0.008(3) 0.008(3) -0.013(3)
C21 0.057(4) 0.053(4) 0.093(5) 0.016(4) -0.004(4) 0.001(3)
C18 0.065(5) 0.059(5) 0.092(5) 0.017(4) -0.003(4) 0.006(4)
C19 0.088(6) 0.051(5) 0.134(7) 0.023(5) -0.003(5) 0.009(4)
C20 0.084(6) 0.057(5) 0.117(7) 0.009(4) -0.024(5) -0.009(4)

loop_
_atom_type_symbol
_atom_type_description
_atom_type_scat_dispersion_real
_atom_type_scat_dispersion_imag
_atom_type_scat_source
C C 0.0033 0.0016 'International Tables Vol C Tables 4.2.6.8 and 6.1.1.4'
H H 0.0000 0.0000 'International Tables Vol C Tables 4.2.6.8 and 6.1.1.4'
Cl Cl 0.1484 0.1585 'International Tables Vol C Tables 4.2.6.8 and 6.1.1.4'
N N 0.0061 0.0033 'International Tables Vol C Tables 4.2.6.8 and 6.1.1.4'
O O 0.0106 0.0060 'International Tables Vol C Tables 4.2.6.8 and 6.1.1.4'
Zn Zn 0.2839 1.4301 'International Tables Vol C Tables 4.2.6.8 and 6.1.1.4'

loop_
_geom_angle_atom_site_label_1
_geom_angle_atom_site_label_2
_geom_angle_atom_site_label_3
_geom_angle
O1 Zn01 O2 96.93(14)
O1 Zn01 N4 157.03(15)
O2 Zn01 N4 87.83(15)
O1 Zn01 N1 89.15(15)
O2 Zn01 N1 160.96(15)
N4 Zn01 N1 79.90(16)
O1 Zn01 O3 99.47(14)
O2 Zn01 O3 96.61(14)
N4 Zn01 O3 102.29(14)
N1 Zn01 O3 100.18(14)
C14 O2 Zn01 129.8(3)
C1 O1 Zn01 128.5(3)
Zn01 O3 H3B 109.7
Zn01 O3 H3A 111.1
H3B O3 H3A 89.9
C12 N4 C11 120.9(5)
C12 N4 Zn01 126.2(4)
C11 N4 Zn01 112.4(3)
C7 N1 C8 123.2(5)
C7 N1 Zn01 125.9(4)
C8 N1 Zn01 110.7(3)
O2 C14 C15 117.1(5)
O2 C14 C13 124.7(5)
C15 C14 C13 118.2(5)
C12 C13 C14 122.2(5)
C12 C13 C22 118.6(5)
C14 C13 C22 119.1(5)
O1 C1 C2 117.9(5)
O1 C1 C6 125.1(5)
C2 C1 C6 117.0(5)
C5 C6 C1 119.6(5)
C5 C6 C7 116.4(5)
C1 C6 C7 123.9(5)
N4 C12 C13 126.4(5)
N4 C12 H12 116.8
C13 C12 H12 116.8
N1 C7 C6 125.0(5)
N1 C7 H7 117.5
C6 C7 H7 117.5
C16 C15 C14 122.2(5)
C16 C15 H15 118.9
C14 C15 H15 118.9
C8 C11 N4 117.3(5)
C8 C11 C10 121.4(5)
N4 C11 C10 121.3(5)
C11 C8 N1 118.6(5)
C11 C8 C9 120.8(5)
N1 C8 C9 120.6(5)
C4 C5 C6 122.0(5)
C4 C5 H5 119.0
C6 C5 H5 119.0
C21 C22 C17 117.3(5)
C21 C22 C13 123.5(5)
C17 C22 C13 119.1(5)
N3 C9 C8 177.5(6)
C3 C2 C1 120.4(5)
C3 C2 H2 119.8
C1 C2 H2 119.8
C16 C17 C22 119.0(5)
C16 C17 C18 120.9(6)
C22 C17 C18 120.1(6)
N2 C10 C11 179.4(7)
C15 C16 C17 122.3(6)
C15 C16 H16 118.9
C17 C16 H16 118.9
C5 C4 C3 117.9(6)
C5 C4 H4 121.1
C3 C4 H4 121.1
C2 C3 C4 123.1(5)
C2 C3 Cl1 119.1(5)
C4 C3 Cl1 117.8(5)
C20 C21 C22 121.6(6)
C20 C21 H21 119.2
C22 C21 H21 119.2
C19 C18 C17 120.5(7)
C19 C18 H18 119.8
C17 C18 H18 119.8
C18 C19 C20 119.4(7)
C18 C19 H19 120.3
C20 C19 H19 120.3
C21 C20 C19 121.1(7)
C21 C20 H20 119.4
C19 C20 H20 119.4

loop_
_geom_bond_atom_site_label_1
_geom_bond_atom_site_label_2
_geom_bond_distance
Zn01 O1 1.974(3)
Zn01 O2 1.977(3)
Zn01 N4 2.050(4)
Zn01 N1 2.083(4)
Zn01 O3 2.082(3)
Cl1 C3 1.741(6)
O2 C14 1.292(6)
O1 C1 1.309(6)
O3 H3B 0.8600
O3 H3A 0.9824
N4 C12 1.314(6)
N4 C11 1.389(6)
N1 C7 1.298(6)
N1 C8 1.386(6)
C14 C15 1.426(7)
C14 C13 1.435(7)
C13 C12 1.405(7)
C13 C22 1.479(7)
N2 C10 1.131(6)
C1 C2 1.415(7)
C1 C6 1.433(7)
C6 C5 1.424(7)
C6 C7 1.433(7)
C12 H12 0.9300
C7 H7 0.9300
C15 C16 1.352(7)
C15 H15 0.9300
C11 C8 1.352(7)
C11 C10 1.439(7)
C8 C9 1.446(7)
C5 C4 1.358(7)
C5 H5 0.9300
C22 C21 1.400(7)
C22 C17 1.418(8)
C9 N3 1.147(6)
C2 C3 1.380(7)
C2 H2 0.9300
C17 C16 1.417(7)
C17 C18 1.416(8)
C16 H16 0.9300
C4 C3 1.392(8)
C4 H4 0.9300
C21 C20 1.367(8)
C21 H21 0.9300
C18 C19 1.368(9)
C18 H18 0.9300
C19 C20 1.395(9)
C19 H19 0.9300
C20 H20 0.9300

loop_
_geom_hbond_atom_site_label_D
_geom_hbond_atom_site_label_H
_geom_hbond_atom_site_label_A
_geom_hbond_distance_DH
_geom_hbond_distance_HA
_geom_hbond_distance_DA
_geom_hbond_angle_DHA
_geom_hbond_site_symmetry_A
_geom_hbond_publ_flag
C15 H15 O3 0.93 2.64 3.532(6) 160.5 1_655 yes
C7 H7 N3 0.93 2.70 3.561(7) 154.4 3_565 yes
O3 H3A O1 0.98 1.67 2.647(4) 169.5 3_766 yes
O3 H3B O2 0.86 2.06 2.853(5) 152.1 3_766 yes
C15 H15 O3 0.93 2.64 3.532(6) 160.5 1_655 yes
C7 H7 N3 0.93 2.70 3.561(7) 154.4 3_565 yes
O3 H3A O1 0.98 1.67 2.647(4) 169.5 3_766 yes
O3 H3B O2 0.86 2.06 2.853(5) 152.1 3_766 yes

loop_
_geom_torsion_atom_site_label_1
_geom_torsion_atom_site_label_2
_geom_torsion_atom_site_label_3
_geom_torsion_atom_site_label_4
_geom_torsion
Zn01 O2 C14 C15 -170.1(3)
Zn01 O2 C14 C13 11.7(7)
O2 C14 C13 C12 3.9(8)
C15 C14 C13 C12 -174.3(5)
O2 C14 C13 C22 -179.2(5)
C15 C14 C13 C22 2.7(7)
Zn01 O1 C1 C2 172.2(4)
Zn01 O1 C1 C6 -9.6(7)
O1 C1 C6 C5 178.7(5)
C2 C1 C6 C5 -3.1(7)
O1 C1 C6 C7 -3.1(8)
C2 C1 C6 C7 175.1(5)
C11 N4 C12 C13 -178.2(5)
Zn01 N4 C12 C13 -6.7(7)
C14 C13 C12 N4 -6.0(8)
C22 C13 C12 N4 177.1(5)
C8 N1 C7 C6 -174.4(5)
Zn01 N1 C7 C6 9.5(7)
C5 C6 C7 N1 -179.1(5)
C1 C6 C7 N1 2.6(8)
O2 C14 C15 C16 -178.1(5)
C13 C14 C15 C16 0.2(8)
C12 N4 C11 C8 178.5(5)
Zn01 N4 C11 C8 6.0(6)
C12 N4 C11 C10 -0.6(7)
Zn01 N4 C11 C10 -173.1(4)
N4 C11 C8 N1 1.6(7)
C10 C11 C8 N1 -179.3(5)
N4 C11 C8 C9 -175.5(4)
C10 C11 C8 C9 3.6(8)
C7 N1 C8 C11 175.2(5)
Zn01 N1 C8 C11 -8.2(6)
C7 N1 C8 C9 -7.7(7)
Zn01 N1 C8 C9 168.9(4)
C1 C6 C5 C4 1.8(8)
C7 C6 C5 C4 -176.5(5)
C12 C13 C22 C21 -7.6(8)
C14 C13 C22 C21 175.4(5)
C12 C13 C22 C17 173.7(5)
C14 C13 C22 C17 -3.3(8)
O1 C1 C2 C3 -179.5(5)
C6 C1 C2 C3 2.1(8)
C21 C22 C17 C16 -177.6(6)
C13 C22 C17 C16 1.2(8)
C21 C22 C17 C18 2.3(9)
C13 C22 C17 C18 -178.9(6)
C14 C15 C16 C17 -2.4(9)
C22 C17 C16 C15 1.7(9)
C18 C17 C16 C15 -178.2(6)
C6 C5 C4 C3 0.5(9)
C1 C2 C3 C4 0.2(9)
C1 C2 C3 Cl1 -177.9(4)
C5 C4 C3 C2 -1.6(10)
C5 C4 C3 Cl1 176.5(5)
C17 C22 C21 C20 -1.9(10)
C13 C22 C21 C20 179.4(6)
C16 C17 C18 C19 179.4(7)
C22 C17 C18 C19 -0.5(11)
C17 C18 C19 C20 -1.7(12)
C22 C21 C20 C19 -0.3(12)
C18 C19 C20 C21 2.1(13)
